data_4340014
loop_
_publ_author_name
'Streitberger, Markus'
'Schmied, Andy'
'Hey-Hawkins, Evamarie'

_publ_section_title
;
 Selective formation of gold(i) bis-phospholane macrocycles, polymeric
 chains, and nanotubes.
;
_journal_issue 13
_journal_name_full 'Inorganic chemistry'
_journal_page_first 6794
_journal_page_last 6804
_journal_paper_doi 10.1021/ic5006055
_journal_volume 53
_journal_year 2014
_chemical_formula_sum 'C18 H36 Au2 Cl2 P2'
_chemical_formula_weight 779.24
_chemical_name_systematic
;
 ?
;
_space_group_IT_number 14
_symmetry_cell_setting monoclinic
_symmetry_space_group_name_Hall '-P 2ybc'
_symmetry_space_group_name_H-M 'P 1 21/c 1'
_atom_sites_solution_hydrogens geom
_atom_sites_solution_primary direct
_atom_sites_solution_secondary difmap
_audit_creation_date 2014-02-03T14:27:56-00:00
_audit_creation_method 'WinGX routine CIF_UPDATE'
_cell_angle_alpha 90
_cell_angle_beta 97.627(2)
_cell_angle_gamma 90
_cell_formula_units_Z 4
_cell_length_a 6.89920(10)
_cell_length_b 19.9755(3)
_cell_length_c 17.2317(3)
_cell_measurement_reflns_used 7304
_cell_measurement_temperature 293(2)
_cell_measurement_theta_max 29.1778
_cell_measurement_theta_min 2.9729
_cell_volume 2353.78(6)
_computing_cell_refinement
;
        CrysAlisPro, Agilent Technologies,
        Version 1.171.35.21 (release 20-01-2012 CrysAlis171 .NET)
        (compiled Jan 23 2012,18:06:46)
;
_computing_data_collection
;
        CrysAlisPro, Agilent Technologies,
        Version 1.171.35.21 (release 20-01-2012 CrysAlis171 .NET)
        (compiled Jan 23 2012,18:06:46)
;
_computing_data_reduction
;
        CrysAlisPro, Agilent Technologies,
        Version 1.171.35.21 (release 20-01-2012 CrysAlis171 .NET)
        (compiled Jan 23 2012,18:06:46)
;
_computing_molecular_graphics 'ORTEP3 for Windows (L. J. Farrugia, 1997)'
_computing_publication_material 'WINGX  (L.J. Farrugia,1999)'
_computing_structure_refinement 'SHELXL-97 (Sheldrick, 2008)'
_computing_structure_solution 'SIR92 (Giacovazzo 1993)'
_diffrn_ambient_temperature 293(2)
_diffrn_detector_area_resol_mean 16.356
_diffrn_measured_fraction_theta_full 0.999
_diffrn_measured_fraction_theta_max 0.999
_diffrn_measurement_device_type 'Xcalibur, Sapphire3, Gemini'
_diffrn_measurement_method '\w scans'
_diffrn_orient_matrix_UB_11 -0.0854972
_diffrn_orient_matrix_UB_12 -0.019246
_diffrn_orient_matrix_UB_13 -0.0112633
_diffrn_orient_matrix_UB_21 -0.057679
_diffrn_orient_matrix_UB_22 0.0294372
_diffrn_orient_matrix_UB_23 -0.0007172
_diffrn_orient_matrix_UB_31 0.0108626
_diffrn_orient_matrix_UB_32 0.0049082
_diffrn_orient_matrix_UB_33 -0.0399708
_diffrn_radiation_monochromator graphite
_diffrn_radiation_type MoK\a
_diffrn_radiation_wavelength 0.71073
_diffrn_reflns_av_R_equivalents 0.0325
_diffrn_reflns_av_unetI/netI 0.0241
_diffrn_reflns_limit_h_max 8
_diffrn_reflns_limit_h_min -8
_diffrn_reflns_limit_k_max 24
_diffrn_reflns_limit_k_min -24
_diffrn_reflns_limit_l_max 20
_diffrn_reflns_limit_l_min -20
_diffrn_reflns_number 23839
_diffrn_reflns_theta_full 25.35
_diffrn_reflns_theta_max 25.35
_diffrn_reflns_theta_min 2.98
_exptl_absorpt_coefficient_mu 12.814
_exptl_absorpt_correction_T_max 1
_exptl_absorpt_correction_T_min 0.67605
_exptl_absorpt_correction_type multi-scan
_exptl_absorpt_process_details
;
        CrysAlisPro, Agilent Technologies,
        Version 1.171.35.21 (release 20-01-2012 CrysAlis171 .NET)
        (compiled Jan 23 2012,18:06:46)
        Empirical absorption correction using spherical harmonics,
 implemented in SCALE3 ABSPACK scaling algorithm.
;
_exptl_crystal_colour colourless
_exptl_crystal_density_diffrn 2.199
_exptl_crystal_density_method 'not measured'
_exptl_crystal_description needles
_exptl_crystal_F_000 1464
_exptl_crystal_size_max 0.1
_exptl_crystal_size_mid 0.1
_exptl_crystal_size_min 0.05
_refine_diff_density_max 0.729
_refine_diff_density_min -0.698
_refine_diff_density_rms 0.106
_refine_ls_extinction_method none
_refine_ls_goodness_of_fit_ref 1.013
_refine_ls_hydrogen_treatment constr
_refine_ls_matrix_type full
_refine_ls_number_parameters 205
_refine_ls_number_reflns 4315
_refine_ls_number_restraints 0
_refine_ls_restrained_S_all 1.013
_refine_ls_R_factor_all 0.0455
_refine_ls_R_factor_gt 0.0266
_refine_ls_shift/su_max 0.002
_refine_ls_shift/su_mean 0
_refine_ls_structure_factor_coef Fsqd
_refine_ls_weighting_details 'calc w=1/[\s^2^(Fo^2^)+(0.0176P)^2^+4.6451P] where P=(Fo^2^+2Fc^2^)/3'
_refine_ls_weighting_scheme calc
_refine_ls_wR_factor_gt 0.0496
_refine_ls_wR_factor_ref 0.0558
_reflns_number_gt 3201
_reflns_number_total 4315
_reflns_threshold_expression >2\s(I)
_cod_data_source_file ic5006055_si_003.cif
_cod_data_source_block x1711fin
_cod_depositor_comments 'Adding full bibliography for 4340012--4340022.cif.'
_cod_database_code 4340014

loop_
_symmetry_equiv_pos_as_xyz
'x, y, z'
'-x, y+1/2, -z+1/2'
'-x, -y, -z'
'x, -y-1/2, z-1/2'

loop_
_atom_site_label
_atom_site_type_symbol
_atom_site_fract_x
_atom_site_fract_y
_atom_site_fract_z
_atom_site_U_iso_or_equiv
_atom_site_adp_type
_atom_site_occupancy
_atom_site_symmetry_multiplicity
_atom_site_calc_flag
_atom_site_refinement_flags
Au1 Au 0.07013(3) 0.778705(11) 0.234131(13) 0.04315(8) Uani 1 1 d .
Au2 Au 1.44417(3) 0.226825(10) 0.768161(14) 0.04445(8) Uani 1 1 d .
Cl1 Cl 0.0524(3) 0.72768(9) 0.11420(10) 0.0703(5) Uani 1 1 d .
Cl2 Cl 1.4792(3) 0.11252(8) 0.76201(11) 0.0653(5) Uani 1 1 d .
P1 P 0.0948(2) 0.82779(7) 0.35090(8) 0.0368(3) Uani 1 1 d .
P2 P 1.4053(2) 0.33778(7) 0.76809(9) 0.0413(4) Uani 1 1 d .
C1 C -0.1072(8) 0.8229(3) 0.4085(3) 0.0504(15) Uani 1 1 d .
H1A H -0.2228 0.805 0.3772 0.061 Uiso 1 1 calc R
H1B H -0.0734 0.7941 0.4536 0.061 Uiso 1 1 calc R
C2 C -0.1442(13) 0.8939(4) 0.4344(5) 0.098(2) Uani 1 1 d .
H2A H -0.2614 0.9111 0.4036 0.117 Uiso 1 1 calc R
H2B H -0.1661 0.8935 0.4889 0.117 Uiso 1 1 calc R
C3 C 0.0206(13) 0.9380(4) 0.4254(5) 0.104(2) Uani 1 1 d .
H3A H 0.1205 0.9337 0.4704 0.124 Uiso 1 1 calc R
H3B H -0.0228 0.9842 0.4218 0.124 Uiso 1 1 calc R
C4 C 0.1029(10) 0.9183(3) 0.3518(4) 0.0564(17) Uani 1 1 d .
H4A H 0.2361 0.9342 0.3532 0.068 Uiso 1 1 calc R
H4B H 0.0241 0.9365 0.3059 0.068 Uiso 1 1 calc R
C5 C 1.6170(9) 0.3873(3) 0.7531(4) 0.0558(17) Uani 1 1 d .
H5A H 1.7288 0.3585 0.7501 0.067 Uiso 1 1 calc R
H5B H 1.5911 0.4124 0.7047 0.067 Uiso 1 1 calc R
C6 C 1.6572(13) 0.4333(4) 0.8199(5) 0.098(2) Uani 1 1 d .
H6A H 1.7867 0.4238 0.847 0.117 Uiso 1 1 calc R
H6B H 1.6582 0.4787 0.8002 0.117 Uiso 1 1 calc R
C7 C 1.5233(14) 0.4294(4) 0.8736(5) 0.104(2) Uani 1 1 d .
H7A H 1.4568 0.4722 0.8738 0.124 Uiso 1 1 calc R
H7B H 1.5961 0.4233 0.9253 0.124 Uiso 1 1 calc R
C8 C 1.3733(11) 0.3766(3) 0.8615(4) 0.0650(19) Uani 1 1 d .
H8A H 1.2433 0.3956 0.8594 0.078 Uiso 1 1 calc R
H8B H 1.3922 0.3439 0.9035 0.078 Uiso 1 1 calc R
C9 C 0.3062(8) 0.8021(3) 0.4178(3) 0.0407(13) Uani 1 1 d .
H9A H 0.4233 0.8156 0.3964 0.049 Uiso 1 1 calc R
H9B H 0.3049 0.8255 0.467 0.049 Uiso 1 1 calc R
C10 C 0.3174(8) 0.7270(3) 0.4340(3) 0.0455(15) Uani 1 1 d .
H10A H 0.2021 0.7132 0.4566 0.055 Uiso 1 1 calc R
H10B H 0.3178 0.7031 0.385 0.055 Uiso 1 1 calc R
C11 C 0.4979(8) 0.7081(3) 0.4892(4) 0.0488(15) Uani 1 1 d .
H11A H 0.6115 0.7257 0.4685 0.059 Uiso 1 1 calc R
H11B H 0.4914 0.7297 0.5392 0.059 Uiso 1 1 calc R
C12 C 0.5277(8) 0.6340(3) 0.5033(4) 0.0487(15) Uani 1 1 d .
H12A H 0.425 0.6173 0.5315 0.058 Uiso 1 1 calc R
H12B H 0.5162 0.6112 0.4533 0.058 Uiso 1 1 calc R
C13 C 0.7227(8) 0.6175(3) 0.5490(3) 0.0475(15) Uani 1 1 d .
H13A H 0.7344 0.6409 0.5987 0.057 Uiso 1 1 calc R
H13B H 0.825 0.634 0.5205 0.057 Uiso 1 1 calc R
C14 C 0.7555(8) 0.5433(3) 0.5648(4) 0.0470(15) Uani 1 1 d .
H14A H 0.6499 0.5261 0.591 0.056 Uiso 1 1 calc R
H14B H 0.7511 0.52 0.5151 0.056 Uiso 1 1 calc R
C15 C 0.9485(9) 0.5280(3) 0.6144(4) 0.0555(17) Uani 1 1 d .
H15A H 1.0533 0.5474 0.5894 0.067 Uiso 1 1 calc R
H15B H 0.9497 0.5496 0.6649 0.067 Uiso 1 1 calc R
C16 C 0.9888(8) 0.4548(3) 0.6274(4) 0.0509(16) Uani 1 1 d .
H16A H 1.003 0.4342 0.5774 0.061 Uiso 1 1 calc R
H16B H 0.8765 0.4344 0.6464 0.061 Uiso 1 1 calc R
C17 C 1.1689(9) 0.4393(3) 0.6844(4) 0.0559(17) Uani 1 1 d .
H17A H 1.1545 0.4591 0.7347 0.067 Uiso 1 1 calc R
H17B H 1.2816 0.4598 0.6658 0.067 Uiso 1 1 calc R
C18 C 1.2058(8) 0.3649(3) 0.6951(4) 0.0469(15) Uani 1 1 d .
H18A H 1.2291 0.3466 0.645 0.056 Uiso 1 1 calc R
H18B H 1.0865 0.3446 0.7081 0.056 Uiso 1 1 calc R

loop_
_atom_site_aniso_label
_atom_site_aniso_U_11
_atom_site_aniso_U_22
_atom_site_aniso_U_33
_atom_site_aniso_U_23
_atom_site_aniso_U_13
_atom_site_aniso_U_12
Au1 0.05681(16) 0.04143(14) 0.03048(13) -0.00053(10) 0.00307(11) 0.00455(11)
Au2 0.05672(16) 0.03594(13) 0.04013(15) 0.00355(10) 0.00433(11) 0.00304(11)
Cl1 0.0828(12) 0.0866(13) 0.0387(9) -0.0193(9) -0.0025(8) 0.0164(10)
Cl2 0.0901(13) 0.0363(8) 0.0726(12) 0.0033(8) 0.0222(10) 0.0038(8)
P1 0.0435(8) 0.0352(8) 0.0316(8) 0.0013(6) 0.0044(6) 0.0041(7)
P2 0.0482(9) 0.0357(8) 0.0396(9) 0.0038(7) 0.0046(7) 0.0034(7)
C1 0.045(3) 0.070(4) 0.036(3) 0.007(3) 0.005(3) 0.003(3)
C2 0.109(5) 0.091(4) 0.099(5) -0.027(4) 0.033(4) 0.000(4)
C3 0.133(6) 0.094(5) 0.080(5) -0.049(4) 0.000(4) 0.004(4)
C4 0.081(5) 0.035(3) 0.051(4) 0.006(3) 0.002(3) 0.004(3)
C5 0.052(4) 0.042(4) 0.074(5) 0.005(3) 0.011(3) 0.005(3)
C6 0.109(5) 0.091(4) 0.099(5) -0.027(4) 0.033(4) 0.000(4)
C7 0.133(6) 0.094(5) 0.080(5) -0.049(4) 0.000(4) 0.004(4)
C8 0.104(6) 0.049(4) 0.044(4) -0.001(3) 0.017(4) 0.014(4)
C9 0.045(3) 0.037(3) 0.039(3) -0.002(3) 0.000(3) 0.003(3)
C10 0.049(3) 0.042(3) 0.042(4) -0.003(3) -0.004(3) 0.003(3)
C11 0.047(3) 0.040(3) 0.056(4) 0.002(3) -0.005(3) 0.006(3)
C12 0.051(4) 0.043(3) 0.050(4) 0.000(3) -0.002(3) 0.007(3)
C13 0.050(4) 0.045(3) 0.046(4) 0.000(3) 0.001(3) 0.014(3)
C14 0.052(4) 0.042(3) 0.046(4) 0.006(3) 0.001(3) 0.011(3)
C15 0.058(4) 0.049(4) 0.055(4) -0.001(3) -0.007(3) 0.013(3)
C16 0.047(3) 0.053(4) 0.053(4) 0.013(3) 0.005(3) 0.010(3)
C17 0.058(4) 0.045(4) 0.061(4) 0.005(3) -0.005(3) 0.009(3)
C18 0.047(3) 0.041(3) 0.051(4) 0.009(3) 0.002(3) 0.000(3)

loop_
_atom_type_symbol
_atom_type_description
_atom_type_scat_dispersion_real
_atom_type_scat_dispersion_imag
_atom_type_scat_source
C C 0.0033 0.0016 'International Tables Vol C Tables 4.2.6.8 and 6.1.1.4'
H H 0 0 'International Tables Vol C Tables 4.2.6.8 and 6.1.1.4'
P P 0.1023 0.0942 'International Tables Vol C Tables 4.2.6.8 and 6.1.1.4'
Cl Cl 0.1484 0.1585 'International Tables Vol C Tables 4.2.6.8 and 6.1.1.4'
Au Au -2.0133 8.8022 'International Tables Vol C Tables 4.2.6.8 and 6.1.1.4'

loop_
_geom_angle_atom_site_label_1
_geom_angle_atom_site_label_2
_geom_angle_atom_site_label_3
_geom_angle
_geom_angle_site_symmetry_3
P1 Au1 Cl1 178.67(6) .
P1 Au1 Au2 93.92(4) 3_766
Cl1 Au1 Au2 84.77(5) 3_766
P2 Au2 Cl2 177.30(6) .
P2 Au2 Au1 98.79(4) 3_766
Cl2 Au2 Au1 81.70(5) 3_766
C4 P1 C9 104.9(3) .
C4 P1 C1 94.2(3) .
C9 P1 C1 104.4(3) .
C4 P1 Au1 116.6(2) .
C9 P1 Au1 114.17(19) .
C1 P1 Au1 119.9(2) .
C5 P2 C18 106.8(3) .
C5 P2 C8 95.0(3) .
C18 P2 C8 108.3(3) .
C5 P2 Au2 116.3(2) .
C18 P2 Au2 112.06(19) .
C8 P2 Au2 116.7(2) .
C2 C1 P1 106.3(5) .
C2 C1 H1A 110.5 .
P1 C1 H1A 110.5 .
C2 C1 H1B 110.5 .
P1 C1 H1B 110.5 .
H1A C1 H1B 108.7 .
C3 C2 C1 111.6(7) .
C3 C2 H2A 109.3 .
C1 C2 H2A 109.3 .
C3 C2 H2B 109.3 .
C1 C2 H2B 109.3 .
H2A C2 H2B 108 .
C2 C3 C4 108.5(6) .
C2 C3 H3A 110 .
C4 C3 H3A 110 .
C2 C3 H3B 110 .
C4 C3 H3B 110 .
H3A C3 H3B 108.4 .
C3 C4 P1 104.7(5) .
C3 C4 H4A 110.8 .
P1 C4 H4A 110.8 .
C3 C4 H4B 110.8 .
P1 C4 H4B 110.8 .
H4A C4 H4B 108.9 .
C6 C5 P2 107.5(5) .
C6 C5 H5A 110.2 .
P2 C5 H5A 110.2 .
C6 C5 H5B 110.2 .
P2 C5 H5B 110.2 .
H5A C5 H5B 108.5 .
C7 C6 C5 114.4(7) .
C7 C6 H6A 108.7 .
C5 C6 H6A 108.7 .
C7 C6 H6B 108.7 .
C5 C6 H6B 108.7 .
H6A C6 H6B 107.6 .
C6 C7 C8 117.4(7) .
C6 C7 H7A 108 .
C8 C7 H7A 108 .
C6 C7 H7B 108 .
C8 C7 H7B 108 .
H7A C7 H7B 107.2 .
C7 C8 P2 105.3(5) .
C7 C8 H8A 110.7 .
P2 C8 H8A 110.7 .
C7 C8 H8B 110.7 .
P2 C8 H8B 110.7 .
H8A C8 H8B 108.8 .
C10 C9 P1 114.4(4) .
C10 C9 H9A 108.7 .
P1 C9 H9A 108.7 .
C10 C9 H9B 108.7 .
P1 C9 H9B 108.7 .
H9A C9 H9B 107.6 .
C11 C10 C9 112.2(4) .
C11 C10 H10A 109.2 .
C9 C10 H10A 109.2 .
C11 C10 H10B 109.2 .
C9 C10 H10B 109.2 .
H10A C10 H10B 107.9 .
C12 C11 C10 115.4(5) .
C12 C11 H11A 108.4 .
C10 C11 H11A 108.4 .
C12 C11 H11B 108.4 .
C10 C11 H11B 108.4 .
H11A C11 H11B 107.5 .
C13 C12 C11 113.2(5) .
C13 C12 H12A 108.9 .
C11 C12 H12A 108.9 .
C13 C12 H12B 108.9 .
C11 C12 H12B 108.9 .
H12A C12 H12B 107.8 .
C12 C13 C14 114.2(5) .
C12 C13 H13A 108.7 .
C14 C13 H13A 108.7 .
C12 C13 H13B 108.7 .
C14 C13 H13B 108.7 .
H13A C13 H13B 107.6 .
C15 C14 C13 113.3(5) .
C15 C14 H14A 108.9 .
C13 C14 H14A 108.9 .
C15 C14 H14B 108.9 .
C13 C14 H14B 108.9 .
H14A C14 H14B 107.7 .
C16 C15 C14 114.3(5) .
C16 C15 H15A 108.7 .
C14 C15 H15A 108.7 .
C16 C15 H15B 108.7 .
C14 C15 H15B 108.7 .
H15A C15 H15B 107.6 .
C15 C16 C17 114.6(5) .
C15 C16 H16A 108.6 .
C17 C16 H16A 108.6 .
C15 C16 H16B 108.6 .
C17 C16 H16B 108.6 .
H16A C16 H16B 107.6 .
C16 C17 C18 112.9(5) .
C16 C17 H17A 109 .
C18 C17 H17A 109 .
C16 C17 H17B 109 .
C18 C17 H17B 109 .
H17A C17 H17B 107.8 .
C17 C18 P2 118.4(4) .
C17 C18 H18A 107.7 .
P2 C18 H18A 107.7 .
C17 C18 H18B 107.7 .
P2 C18 H18B 107.7 .
H18A C18 H18B 107.1 .

loop_
_geom_bond_atom_site_label_1
_geom_bond_atom_site_label_2
_geom_bond_distance
_geom_bond_site_symmetry_2
Au1 P1 2.2245(14) .
Au1 Cl1 2.2930(16) .
Au1 Au2 3.3582(3) 3_766
Au2 P2 2.2326(15) .
Au2 Cl2 2.2999(15) .
Au2 Au1 3.3582(3) 3_766
P1 C4 1.808(6) .
P1 C9 1.809(5) .
P1 C1 1.818(6) .
P2 C5 1.811(6) .
P2 C18 1.818(5) .
P2 C8 1.826(6) .
C1 C2 1.518(9) .
C1 H1A 0.97 .
C1 H1B 0.97 .
C2 C3 1.463(11) .
C2 H2A 0.97 .
C2 H2B 0.97 .
C3 C4 1.509(10) .
C3 H3A 0.97 .
C3 H3B 0.97 .
C4 H4A 0.97 .
C4 H4B 0.97 .
C5 C6 1.470(10) .
C5 H5A 0.97 .
C5 H5B 0.97 .
C6 C7 1.393(11) .
C6 H6A 0.97 .
C6 H6B 0.97 .
C7 C8 1.474(10) .
C7 H7A 0.97 .
C7 H7B 0.97 .
C8 H8A 0.97 .
C8 H8B 0.97 .
C9 C10 1.526(7) .
C9 H9A 0.97 .
C9 H9B 0.97 .
C10 C11 1.511(7) .
C10 H10A 0.97 .
C10 H10B 0.97 .
C11 C12 1.508(7) .
C11 H11A 0.97 .
C11 H11B 0.97 .
C12 C13 1.503(7) .
C12 H12A 0.97 .
C12 H12B 0.97 .
C13 C14 1.518(7) .
C13 H13A 0.97 .
C13 H13B 0.97 .
C14 C15 1.515(7) .
C14 H14A 0.97 .
C14 H14B 0.97 .
C15 C16 1.501(7) .
C15 H15A 0.97 .
C15 H15B 0.97 .
C16 C17 1.510(7) .
C16 H16A 0.97 .
C16 H16B 0.97 .
C17 C18 1.517(7) .
C17 H17A 0.97 .
C17 H17B 0.97 .
C18 H18A 0.97 .
C18 H18B 0.97 .
